data_1514428
loop_
_publ_author_name
'Liu, Li'
'Liu, Yuanyuan'
'Liu, Pingying'
'Wu, Jie'
'Guan, Yangfan'
'Hu, Xiaoyu'
'Lin, Chen'
'Yang, Yang'
'Sun, Xiaoqiang'
'Ma, Jing'
'Wang, Leyong'

_publ_section_title
;
 Phosphine oxide functional group based three-station molecular shuttle
;
_journal_issue 4
_journal_name_full 'Chemical Science'
_journal_page_first 1701
_journal_paper_doi 10.1039/c3sc22048f
_journal_volume 4
_journal_year 2013
_chemical_formula_sum 'C66 H74 F6 N6 O10 P2'
_chemical_formula_weight 1287.25
_chemical_name_systematic
;
?
;
_space_group_IT_number 2
_symmetry_space_group_name_Hall '-P 1'
_symmetry_space_group_name_H-M 'P -1'
_atom_sites_solution_hydrogens geom
_atom_sites_solution_primary direct
_atom_sites_solution_secondary difmap
_audit_creation_method SHELXL-97
_cell_angle_alpha 68.0740(10)
_cell_angle_beta 65.602(2)
_cell_angle_gamma 86.2270(10)
_cell_formula_units_Z 2
_cell_length_a 14.9639(11)
_cell_length_b 16.2074(10)
_cell_length_c 16.6904(12)
_cell_measurement_temperature 291(2)
_cell_volume 3400.9(4)
_computing_structure_refinement 'SHELXL-97 (Sheldrick, 1997)'
_computing_structure_solution 'SHELXS-97 (Sheldrick, 1990)'
_diffrn_ambient_temperature 291(2)
_diffrn_measured_fraction_theta_full 1.000
_diffrn_measured_fraction_theta_max 1.000
_diffrn_radiation_monochromator graphite
_diffrn_radiation_source 'fine-focus sealed tube'
_diffrn_radiation_type MoK\a
_diffrn_radiation_wavelength 0.71073
_diffrn_reflns_av_R_equivalents 0.0425
_diffrn_reflns_av_sigmaI/netI 0.0619
_diffrn_reflns_limit_h_max 18
_diffrn_reflns_limit_h_min -16
_diffrn_reflns_limit_k_max 19
_diffrn_reflns_limit_k_min -18
_diffrn_reflns_limit_l_max 20
_diffrn_reflns_limit_l_min 0
_diffrn_reflns_number 37275
_diffrn_reflns_theta_full 26.00
_diffrn_reflns_theta_max 26.00
_diffrn_reflns_theta_min 1.36
_exptl_absorpt_coefficient_mu 0.140
_exptl_absorpt_correction_T_max 0.9699
_exptl_absorpt_correction_T_min 0.9619
_exptl_crystal_density_diffrn 1.257
_exptl_crystal_density_method 'not measured'
_exptl_crystal_F_000 1352
_exptl_crystal_size_max 0.28
_exptl_crystal_size_mid 0.24
_exptl_crystal_size_min 0.22
_refine_diff_density_max 0.185
_refine_diff_density_min -0.599
_refine_diff_density_rms 0.046
_refine_ls_extinction_method none
_refine_ls_goodness_of_fit_ref 1.117
_refine_ls_hydrogen_treatment mixed
_refine_ls_matrix_type full
_refine_ls_number_parameters 825
_refine_ls_number_reflns 13369
_refine_ls_number_restraints 0
_refine_ls_restrained_S_all 1.117
_refine_ls_R_factor_all 0.0837
_refine_ls_R_factor_gt 0.0577
_refine_ls_shift/su_max 0.000
_refine_ls_shift/su_mean 0.000
_refine_ls_structure_factor_coef Fsqd
_refine_ls_weighting_details 'calc w=1/[\s^2^(Fo^2^)+(0.0400P)^2^+0.5500P] where P=(Fo^2^+2Fc^2^)/3'
_refine_ls_weighting_scheme calc
_refine_ls_wR_factor_gt 0.1132
_refine_ls_wR_factor_ref 0.1186
_reflns_number_gt 8816
_reflns_number_total 13369
_reflns_threshold_expression >2sigma(I)
_cod_data_source_file c3sc22048f.txt
_cod_data_source_block 120831a
_cod_database_code 1514428

loop_
_symmetry_equiv_pos_as_xyz
'x, y, z'
'-x, -y, -z'

loop_
_atom_site_label
_atom_site_type_symbol
_atom_site_fract_x
_atom_site_fract_y
_atom_site_fract_z
_atom_site_U_iso_or_equiv
_atom_site_adp_type
_atom_site_occupancy
_atom_site_symmetry_multiplicity
_atom_site_calc_flag
_atom_site_refinement_flags
C1 C 0.17278(18) -0.23991(17) 1.33978(18) 0.0426(6) Uani 1 1 d .
C2 C 0.15041(17) -0.29831(16) 1.30585(17) 0.0391(5) Uani 1 1 d .
H2 H 0.1441 -0.2759 1.2486 0.047 Uiso 1 1 calc R
C3 C 0.13739(18) -0.38985(17) 1.35696(18) 0.0438(6) Uani 1 1 d .
C4 C 0.14696(17) -0.42359(18) 1.44227(17) 0.0452(6) Uani 1 1 d .
H4 H 0.1394 -0.4851 1.4757 0.054 Uiso 1 1 calc R
C5 C 0.16771(19) -0.36629(18) 1.47791(19) 0.0489(7) Uani 1 1 d .
C6 C 0.18094(19) -0.27438(18) 1.42655(18) 0.0471(6) Uani 1 1 d .
H6 H 0.1953 -0.2357 1.4501 0.057 Uiso 1 1 calc R
C7 C 0.11385(18) -0.45401(17) 1.31763(17) 0.0437(6) Uani 1 1 d .
H7A H 0.1509 -0.5046 1.3274 0.065 Uiso 1 1 calc R
H7B H 0.1314 -0.4233 1.2508 0.065 Uiso 1 1 calc R
H7C H 0.0446 -0.4741 1.3502 0.065 Uiso 1 1 calc R
C8 C 0.18014(18) -0.40237(18) 1.57142(18) 0.0469(6) Uani 1 1 d .
H8A H 0.1184 -0.4045 1.6231 0.070 Uiso 1 1 calc R
H8B H 0.2291 -0.3637 1.5674 0.070 Uiso 1 1 calc R
H8C H 0.2007 -0.4614 1.5823 0.070 Uiso 1 1 calc R
C9 C 0.19988(18) -0.09732(17) 1.20375(19) 0.0457(6) Uani 1 1 d .
C10 C 0.22923(18) 0.06273(17) 1.09540(17) 0.0437(6) Uani 1 1 d .
C11 C 0.22826(19) 0.05088(18) 1.01722(18) 0.0482(6) Uani 1 1 d .
H11 H 0.2129 -0.0060 1.0221 0.058 Uiso 1 1 calc R
C12 C 0.25020(17) 0.12374(16) 0.93172(17) 0.0408(6) Uani 1 1 d .
H12 H 0.2493 0.1157 0.8797 0.049 Uiso 1 1 calc R
C13 C 0.27337(18) 0.20846(16) 0.92489(17) 0.0414(6) Uani 1 1 d .
C14 C 0.27525(17) 0.22005(17) 1.00257(17) 0.0400(6) Uani 1 1 d .
H14 H 0.2916 0.2767 0.9975 0.048 Uiso 1 1 calc R
C15 C 0.25285(17) 0.14736(16) 1.08766(17) 0.0384(5) Uani 1 1 d .
H15 H 0.2537 0.1555 1.1396 0.046 Uiso 1 1 calc R
C16 C 0.29728(19) 0.29099(17) 0.83424(17) 0.0438(6) Uani 1 1 d .
H16A H 0.2659 0.3403 0.8505 0.053 Uiso 1 1 calc R
H16B H 0.3680 0.3076 0.8023 0.053 Uiso 1 1 calc R
C17 C 0.27670(19) 0.36416(16) 0.68444(16) 0.0428(6) Uani 1 1 d .
H17A H 0.2371 0.4066 0.7084 0.051 Uiso 1 1 calc R
H17B H 0.3454 0.3887 0.6527 0.051 Uiso 1 1 calc R
C18 C 0.24597(19) 0.34921(16) 0.61459(17) 0.0431(6) Uani 1 1 d .
C19 C 0.1462(2) 0.33944(18) 0.63425(19) 0.0505(7) Uani 1 1 d .
H19 H 0.0984 0.3409 0.6910 0.061 Uiso 1 1 calc R
C20 C 0.1181(2) 0.32761(19) 0.56967(19) 0.0529(7) Uani 1 1 d .
H20 H 0.0515 0.3210 0.5834 0.064 Uiso 1 1 calc R
C21 C 0.18898(18) 0.32547(16) 0.48430(17) 0.0419(6) Uani 1 1 d .
C22 C 0.28897(18) 0.33528(16) 0.46446(17) 0.0413(6) Uani 1 1 d .
H22 H 0.3367 0.3337 0.4077 0.050 Uiso 1 1 calc R
C23 C 0.31751(19) 0.34745(16) 0.52932(17) 0.0438(6) Uani 1 1 d .
H23 H 0.3841 0.3544 0.5157 0.053 Uiso 1 1 calc R
C24 C 0.06624(18) 0.29387(17) 0.43912(17) 0.0423(6) Uani 1 1 d .
H24A H 0.0311 0.3463 0.4390 0.051 Uiso 1 1 calc R
H24B H 0.0346 0.2465 0.5015 0.051 Uiso 1 1 calc R
C25 C 0.06624(18) 0.26449(16) 0.36305(17) 0.0408(6) Uani 1 1 d .
H25A H 0.0884 0.3156 0.3031 0.049 Uiso 1 1 calc R
H25B H -0.0007 0.2436 0.3797 0.049 Uiso 1 1 calc R
C26 C 0.13296(19) 0.18963(18) 0.35007(19) 0.0496(7) Uani 1 1 d .
H26A H 0.2015 0.2144 0.3186 0.060 Uiso 1 1 calc R
H26B H 0.1207 0.1660 0.3096 0.060 Uiso 1 1 calc R
C27 C 0.11428(19) 0.11269(17) 0.44657(18) 0.0469(6) Uani 1 1 d .
H27A H 0.0450 0.0900 0.4796 0.056 Uiso 1 1 calc R
H27B H 0.1300 0.1356 0.4858 0.056 Uiso 1 1 calc R
C28 C 0.16771(18) -0.05621(17) 0.54830(17) 0.0435(6) Uani 1 1 d .
C29 C 0.23627(18) -0.11728(16) 0.55717(17) 0.0438(6) Uani 1 1 d .
H29 H 0.2927 -0.1147 0.5037 0.053 Uiso 1 1 calc R
C30 C 0.22062(19) -0.18149(17) 0.64492(17) 0.0473(6) Uani 1 1 d .
H30 H 0.2668 -0.2218 0.6510 0.057 Uiso 1 1 calc R
C31 C 0.13575(18) -0.18597(17) 0.72442(18) 0.0479(7) Uani 1 1 d .
H31 H 0.1250 -0.2295 0.7837 0.057 Uiso 1 1 calc R
C32 C 0.06736(18) -0.12609(17) 0.71576(18) 0.0470(6) Uani 1 1 d .
H32 H 0.0103 -0.1296 0.7691 0.056 Uiso 1 1 calc R
C33 C 0.08332(18) -0.06089(17) 0.62800(18) 0.0441(6) Uani 1 1 d .
H33 H 0.0374 -0.0201 0.6224 0.053 Uiso 1 1 calc R
C34 C 0.31549(17) 0.06929(16) 0.37396(16) 0.0388(5) Uani 1 1 d .
C35 C 0.35103(18) 0.11164(16) 0.41486(18) 0.0454(6) Uani 1 1 d .
H35 H 0.3091 0.1158 0.4724 0.055 Uiso 1 1 calc R
C36 C 0.44858(19) 0.14781(17) 0.37076(18) 0.0478(6) Uani 1 1 d .
H36 H 0.4719 0.1761 0.3987 0.057 Uiso 1 1 calc R
C37 C 0.5116(2) 0.14175(18) 0.28477(18) 0.0512(7) Uani 1 1 d .
H37 H 0.5771 0.1660 0.2551 0.061 Uiso 1 1 calc R
C38 C 0.47603(18) 0.09906(17) 0.24297(18) 0.0483(7) Uani 1 1 d .
H38 H 0.5179 0.0949 0.1854 0.058 Uiso 1 1 calc R
C39 C 0.37776(18) 0.06282(17) 0.28781(18) 0.0467(6) Uani 1 1 d .
H39 H 0.3539 0.0344 0.2603 0.056 Uiso 1 1 calc R
C40 C 0.23124(19) 0.46101(18) 1.07343(19) 0.0483(6) Uani 1 1 d .
N5 N 0.39660(16) 0.41937(14) 1.00633(15) 0.0477(5) Uani 1 1 d .
C41 C 0.31889(18) 0.42593(16) 1.08521(18) 0.0443(6) Uani 1 1 d .
C42 C 0.32535(18) 0.39784(16) 1.17190(18) 0.0450(6) Uani 1 1 d .
H42 H 0.2732 0.4026 1.2246 0.054 Uiso 1 1 calc R
C43 C 0.41009(18) 0.36247(16) 1.17976(18) 0.0453(6) Uani 1 1 d .
H43 H 0.4146 0.3432 1.2378 0.054 Uiso 1 1 calc R
C44 C 0.48752(19) 0.35611(17) 1.10087(18) 0.0451(6) Uani 1 1 d .
H44 H 0.5445 0.3333 1.1057 0.054 Uiso 1 1 calc R
C45 C 0.48058(18) 0.38377(18) 1.01402(18) 0.0467(6) Uani 1 1 d .
C46 C 0.5595(2) 0.37825(18) 0.92847(19) 0.0494(7) Uani 1 1 d .
C47 C 0.6181(2) 0.40988(18) 0.75794(18) 0.0514(7) Uani 1 1 d .
H47A H 0.6799 0.3947 0.7627 0.062 Uiso 1 1 calc R
H47B H 0.6293 0.4695 0.7094 0.062 Uiso 1 1 calc R
C48 C 0.58425(17) 0.34398(16) 0.72927(16) 0.0395(6) Uani 1 1 d .
C49 C 0.57673(19) 0.37534(17) 0.64286(17) 0.0458(6) Uani 1 1 d .
H49 H 0.5922 0.4358 0.6041 0.055 Uiso 1 1 calc R
C50 C 0.54610(17) 0.31637(17) 0.61464(18) 0.0432(6) Uani 1 1 d .
H50 H 0.5409 0.3373 0.5569 0.052 Uiso 1 1 calc R
C51 C 0.52324(18) 0.22653(17) 0.67204(17) 0.0435(6) Uani 1 1 d .
C52 C 0.53101(19) 0.19476(18) 0.75797(18) 0.0473(6) Uani 1 1 d .
H52 H 0.5162 0.1342 0.7962 0.057 Uiso 1 1 calc R
C53 C 0.56124(18) 0.25408(17) 0.78708(18) 0.0436(6) Uani 1 1 d .
H53 H 0.5659 0.2332 0.8451 0.052 Uiso 1 1 calc R
C54 C 0.48922(18) 0.16381(17) 0.63857(18) 0.0463(6) Uani 1 1 d .
H54A H 0.5124 0.1894 0.5699 0.056 Uiso 1 1 calc R
H54B H 0.5152 0.1066 0.6563 0.056 Uiso 1 1 calc R
C55 C 0.34725(18) 0.08811(17) 0.66377(18) 0.0430(6) Uani 1 1 d .
H55A H 0.3583 0.0293 0.7008 0.052 Uiso 1 1 calc R
H55B H 0.3845 0.0983 0.5970 0.052 Uiso 1 1 calc R
C56 C 0.23871(18) 0.08915(18) 0.68527(19) 0.0543(7) Uani 1 1 d .
H56A H 0.2319 0.1345 0.6310 0.065 Uiso 1 1 calc R
H56B H 0.2145 0.0319 0.6919 0.065 Uiso 1 1 calc R
C57 C 0.07775(17) 0.09358(17) 0.79588(18) 0.0508(7) Uani 1 1 d .
H57A H 0.0587 0.0299 0.8206 0.061 Uiso 1 1 calc R
H57B H 0.0645 0.1209 0.7399 0.061 Uiso 1 1 calc R
C58 C 0.01144(18) 0.12843(17) 0.86853(17) 0.0427(6) Uani 1 1 d .
H58A H -0.0482 0.1429 0.8588 0.051 Uiso 1 1 calc R
H58B H -0.0074 0.0816 0.9312 0.051 Uiso 1 1 calc R
C59 C -0.02526(18) 0.24967(17) 0.91341(17) 0.0450(6) Uani 1 1 d .
H59A H -0.0707 0.2079 0.9750 0.054 Uiso 1 1 calc R
H59B H -0.0617 0.2764 0.8753 0.054 Uiso 1 1 calc R
C60 C 0.02125(19) 0.32052(17) 0.92528(17) 0.0442(6) Uani 1 1 d .
C61 C 0.04214(19) 0.29863(19) 1.00468(18) 0.0497(6) Uani 1 1 d .
H61 H 0.0273 0.2404 1.0498 0.060 Uiso 1 1 calc R
C62 C 0.08533(18) 0.36472(16) 1.01553(18) 0.0437(6) Uani 1 1 d .
H62 H 0.0994 0.3504 1.0682 0.052 Uiso 1 1 calc R
C63 C 0.10776(18) 0.45193(17) 0.94874(17) 0.0444(6) Uani 1 1 d .
C64 C 0.08727(19) 0.47309(17) 0.86994(17) 0.0456(6) Uani 1 1 d .
H64 H 0.1030 0.5312 0.8246 0.055 Uiso 1 1 calc R
C65 C 0.04337(19) 0.40803(17) 0.85833(19) 0.0490(7) Uani 1 1 d .
H65 H 0.0288 0.4229 0.8059 0.059 Uiso 1 1 calc R
C66 C 0.15488(18) 0.52381(17) 0.96062(18) 0.0466(6) Uani 1 1 d .
H66A H 0.1772 0.5765 0.9021 0.056 Uiso 1 1 calc R
H66B H 0.1060 0.5402 1.0107 0.056 Uiso 1 1 calc R
F1 F 0.57522(10) 0.45410(9) 0.37563(9) 0.0456(3) Uani 1 1 d .
F2 F 0.49831(10) 0.41249(9) 0.30812(10) 0.0435(3) Uani 1 1 d .
F3 F 0.63289(10) 0.35999(9) 0.23001(9) 0.0427(3) Uani 1 1 d .
F4 F 0.71035(10) 0.40284(9) 0.29424(9) 0.0436(3) Uani 1 1 d .
F5 F 0.57034(10) 0.31323(9) 0.38906(9) 0.0440(3) Uani 1 1 d .
F6 F 0.63829(10) 0.50052(9) 0.21442(9) 0.0436(3) Uani 1 1 d .
N1 N 0.18143(14) -0.14622(13) 1.29646(14) 0.0422(5) Uani 1 1 d .
H1 H 0.1744 -0.1168 1.3319 0.051 Uiso 1 1 calc R
N2 N 0.20524(14) -0.00715(13) 1.18429(14) 0.0437(5) Uani 1 1 d .
H2A H 0.1925 0.0082 1.2317 0.052 Uiso 1 1 calc R
N3 N 0.26262(15) 0.27528(13) 0.76699(14) 0.0440(5) Uani 1 1 d .
H3A H 0.1986 0.2535 0.7980 0.053 Uiso 1 1 calc R
H3B H 0.2977 0.2352 0.7447 0.053 Uiso 1 1 calc R
N4 N 0.23882(15) 0.49404(14) 0.98426(15) 0.0472(5) Uani 1 1 d .
H4A H 0.2955 0.4980 0.9387 0.057 Uiso 1 1 calc R
N6 N 0.54305(16) 0.40927(14) 0.85104(14) 0.0466(5) Uani 1 1 d .
H6A H 0.4876 0.4297 0.8544 0.056 Uiso 1 1 calc R
O1 O 0.21003(13) -0.12910(12) 1.14500(12) 0.0494(4) Uani 1 1 d .
O2 O 0.16932(12) 0.31435(11) 0.41624(12) 0.0458(4) Uani 1 1 d .
O3 O 0.16388(13) -0.01698(12) 0.37440(12) 0.0468(4) Uani 1 1 d .
O4 O 0.15659(13) 0.45775(11) 1.14320(13) 0.0507(5) Uani 1 1 d .
O5 O 0.63454(12) 0.34708(11) 0.93362(12) 0.0443(4) Uani 1 1 d .
O6 O 0.38300(12) 0.15229(11) 0.68371(11) 0.0428(4) Uani 1 1 d .
O7 O 0.17871(12) 0.10544(11) 0.76636(11) 0.0411(4) Uani 1 1 d .
O8 O 0.05308(12) 0.20361(11) 0.86649(12) 0.0475(4) Uani 1 1 d .
O1W O 0.68497(12) 0.17511(11) 1.01094(12) 0.0479(4) Uani 1 1 d .
H1X H 0.6964 0.1309 0.9937 0.072 Uiso 1 1 d R
H1Y H 0.6434 0.2046 0.9923 0.072 Uiso 1 1 d R
O3W O 0.2402(4) 0.7839(4) 0.8874(4) 0.0547(17) Uani 0.30 1 d P
H3X H 0.2540 0.8339 0.8408 0.082 Uiso 0.30 1 d PR
H3Y H 0.2738 0.7829 0.9182 0.082 Uiso 0.30 1 d PR
O4W O 0.5000 1.0000 0.0000 0.0589(9) Uani 0.80 2 d SP
H4X H 0.5592 0.9870 -0.0173 0.088 Uiso 0.40 1 d PR
H4Y H 0.4608 0.9521 0.0318 0.088 Uiso 0.40 1 d PR
O2W O 0.5000 0.0000 0.5000 0.0548(12) Uani 0.60 2 d SP
H2X H 0.4765 -0.0172 0.5602 0.066 Uiso 0.30 1 d PR
H2Y H 0.5537 0.0333 0.4749 0.082 Uiso 0.30 1 d PR
P1 P 0.18760(5) 0.02333(5) 0.43025(5) 0.04586(17) Uani 1 1 d .
P2 P 0.60479(5) 0.40625(5) 0.30261(5) 0.04262(16) Uani 1 1 d .

loop_
_atom_site_aniso_label
_atom_site_aniso_U_11
_atom_site_aniso_U_22
_atom_site_aniso_U_33
_atom_site_aniso_U_23
_atom_site_aniso_U_13
_atom_site_aniso_U_12
C1 0.0388(13) 0.0374(13) 0.0430(14) -0.0112(11) -0.0127(11) 0.0025(10)
C2 0.0393(13) 0.0372(13) 0.0346(12) -0.0147(10) -0.0091(10) 0.0051(10)
C3 0.0372(13) 0.0404(14) 0.0444(14) -0.0125(11) -0.0124(11) 0.0088(11)
C4 0.0358(13) 0.0435(15) 0.0406(14) -0.0079(12) -0.0089(11) 0.0057(11)
C5 0.0441(14) 0.0440(15) 0.0480(15) -0.0114(12) -0.0160(12) 0.0121(12)
C6 0.0445(14) 0.0433(15) 0.0448(14) -0.0141(12) -0.0136(12) 0.0092(11)
C7 0.0355(13) 0.0470(15) 0.0365(13) -0.0081(11) -0.0098(10) -0.0037(11)
C8 0.0386(13) 0.0450(15) 0.0464(14) -0.0095(12) -0.0159(11) 0.0106(11)
C9 0.0422(14) 0.0358(14) 0.0464(15) -0.0095(12) -0.0119(11) 0.0020(11)
C10 0.0435(14) 0.0394(14) 0.0389(13) -0.0117(11) -0.0112(11) 0.0010(11)
C11 0.0472(15) 0.0428(15) 0.0492(15) -0.0104(12) -0.0197(12) -0.0074(12)
C12 0.0400(13) 0.0447(14) 0.0393(13) -0.0135(11) -0.0185(11) -0.0080(11)
C13 0.0385(13) 0.0387(14) 0.0384(13) -0.0114(11) -0.0113(10) 0.0045(10)
C14 0.0392(13) 0.0391(14) 0.0422(13) -0.0166(11) -0.0165(11) 0.0041(10)
C15 0.0393(13) 0.0366(13) 0.0385(13) -0.0136(11) -0.0157(10) 0.0010(10)
C16 0.0417(13) 0.0384(14) 0.0421(13) -0.0073(11) -0.0152(11) -0.0025(11)
C17 0.0455(14) 0.0350(13) 0.0317(12) -0.0028(10) -0.0084(10) -0.0065(10)
C18 0.0464(14) 0.0368(13) 0.0382(13) -0.0099(11) -0.0142(11) 0.0033(11)
C19 0.0482(15) 0.0503(16) 0.0436(14) -0.0096(12) -0.0187(12) 0.0099(12)
C20 0.0470(15) 0.0559(17) 0.0475(15) -0.0140(13) -0.0175(12) 0.0083(13)
C21 0.0420(14) 0.0374(14) 0.0404(13) -0.0102(11) -0.0162(11) 0.0063(11)
C22 0.0413(13) 0.0329(13) 0.0397(13) -0.0081(10) -0.0116(11) -0.0056(10)
C23 0.0440(14) 0.0390(14) 0.0410(13) -0.0130(11) -0.0125(11) 0.0001(11)
C24 0.0424(14) 0.0355(13) 0.0389(13) -0.0082(11) -0.0131(11) 0.0031(10)
C25 0.0369(13) 0.0401(14) 0.0404(13) -0.0130(11) -0.0142(10) 0.0082(10)
C26 0.0389(14) 0.0492(16) 0.0487(15) -0.0107(12) -0.0153(12) 0.0118(11)
C27 0.0401(14) 0.0426(14) 0.0488(15) -0.0136(12) -0.0137(11) 0.0057(11)
C28 0.0426(14) 0.0427(14) 0.0399(13) -0.0139(11) -0.0144(11) 0.0077(11)
C29 0.0424(14) 0.0411(14) 0.0368(13) -0.0084(11) -0.0130(11) 0.0107(11)
C30 0.0461(14) 0.0426(15) 0.0411(14) -0.0052(11) -0.0177(12) 0.0110(11)
C31 0.0440(14) 0.0393(14) 0.0377(13) 0.0074(11) -0.0146(11) -0.0044(11)
C32 0.0359(13) 0.0438(15) 0.0455(14) -0.0054(12) -0.0109(11) -0.0082(11)
C33 0.0348(12) 0.0377(14) 0.0457(14) -0.0071(11) -0.0111(11) -0.0003(10)
C34 0.0378(13) 0.0355(13) 0.0362(12) -0.0122(10) -0.0113(10) 0.0105(10)
C35 0.0437(14) 0.0385(14) 0.0434(14) -0.0093(11) -0.0119(11) -0.0096(11)
C36 0.0434(14) 0.0443(15) 0.0460(14) -0.0127(12) -0.0129(12) -0.0002(11)
C37 0.0437(15) 0.0431(15) 0.0455(15) -0.0019(12) -0.0124(12) 0.0052(12)
C38 0.0401(14) 0.0457(15) 0.0424(14) -0.0123(12) -0.0074(11) 0.0140(11)
C39 0.0437(14) 0.0385(14) 0.0426(14) -0.0157(11) -0.0051(11) 0.0131(11)
C40 0.0435(15) 0.0431(15) 0.0469(15) -0.0142(12) -0.0114(12) 0.0065(11)
N5 0.0484(13) 0.0385(12) 0.0438(12) -0.0113(10) -0.0122(10) 0.0067(9)
C41 0.0436(14) 0.0370(14) 0.0424(14) -0.0092(11) -0.0137(11) 0.0026(11)
C42 0.0399(14) 0.0380(14) 0.0482(15) -0.0125(12) -0.0123(11) -0.0058(11)
C43 0.0461(14) 0.0382(14) 0.0435(14) -0.0130(11) -0.0140(11) 0.0081(11)
C44 0.0398(13) 0.0418(14) 0.0453(14) -0.0128(12) -0.0136(11) 0.0052(11)
C45 0.0378(14) 0.0517(16) 0.0394(13) -0.0121(12) -0.0105(11) 0.0048(11)
C46 0.0488(15) 0.0429(15) 0.0499(15) -0.0176(12) -0.0163(12) 0.0172(12)
C47 0.0472(15) 0.0484(16) 0.0444(14) -0.0184(12) -0.0059(12) 0.0077(12)
C48 0.0365(13) 0.0409(14) 0.0374(13) -0.0124(11) -0.0159(10) 0.0149(10)
C49 0.0561(16) 0.0362(13) 0.0328(12) -0.0130(11) -0.0088(11) 0.0144(12)
C50 0.0372(13) 0.0438(14) 0.0404(13) -0.0142(11) -0.0120(11) 0.0151(11)
C51 0.0397(13) 0.0404(14) 0.0417(14) -0.0144(11) -0.0116(11) 0.0135(11)
C52 0.0472(15) 0.0419(14) 0.0409(14) -0.0129(12) -0.0114(11) 0.0134(11)
C53 0.0392(13) 0.0418(14) 0.0400(13) -0.0112(11) -0.0132(11) 0.0166(11)
C54 0.0436(14) 0.0424(14) 0.0451(14) -0.0138(12) -0.0152(12) 0.0133(11)
C55 0.0490(14) 0.0382(14) 0.0436(13) -0.0192(11) -0.0201(11) 0.0198(11)
C56 0.0367(14) 0.0451(15) 0.0524(16) -0.0154(13) 0.0077(12) -0.0146(11)
C57 0.0353(13) 0.0426(15) 0.0404(14) -0.0107(12) 0.0139(11) -0.0146(11)
C58 0.0391(13) 0.0430(14) 0.0417(13) -0.0172(11) -0.0095(11) -0.0124(11)
C59 0.0432(14) 0.0464(15) 0.0366(13) -0.0161(11) -0.0064(11) -0.0098(11)
C60 0.0453(14) 0.0421(14) 0.0393(13) -0.0162(11) -0.0114(11) 0.0030(11)
C61 0.0427(14) 0.0542(16) 0.0423(14) -0.0132(12) -0.0116(11) -0.0064(12)
C62 0.0386(13) 0.0391(14) 0.0421(13) -0.0099(11) -0.0112(11) 0.0027(11)
C63 0.0367(13) 0.0385(14) 0.0424(14) -0.0107(11) -0.0080(11) 0.0158(11)
C64 0.0462(14) 0.0356(13) 0.0393(13) -0.0113(11) -0.0065(11) 0.0091(11)
C65 0.0483(15) 0.0424(15) 0.0446(14) -0.0173(12) -0.0091(12) 0.0120(12)
C66 0.0419(14) 0.0412(14) 0.0438(14) -0.0141(11) -0.0091(11) 0.0129(11)
F1 0.0410(8) 0.0470(8) 0.0419(8) -0.0157(7) -0.0108(6) -0.0050(6)
F2 0.0389(7) 0.0420(8) 0.0443(8) -0.0122(6) -0.0149(6) -0.0064(6)
F3 0.0421(8) 0.0423(8) 0.0393(7) -0.0120(6) -0.0142(6) -0.0093(6)
F4 0.0415(8) 0.0439(8) 0.0390(7) -0.0134(6) -0.0145(6) 0.0147(6)
F5 0.0444(8) 0.0431(8) 0.0401(7) -0.0120(6) -0.0154(6) -0.0056(6)
F6 0.0429(8) 0.0434(8) 0.0400(7) -0.0117(6) -0.0155(6) -0.0066(6)
N1 0.0417(11) 0.0347(11) 0.0404(11) -0.0088(9) -0.0128(9) 0.0013(9)
N2 0.0434(12) 0.0339(11) 0.0398(11) -0.0045(9) -0.0129(9) 0.0031(9)
N3 0.0401(11) 0.0375(11) 0.0392(11) -0.0050(9) -0.0098(9) -0.0054(9)
N4 0.0414(12) 0.0408(12) 0.0499(13) -0.0134(10) -0.0148(10) 0.0128(9)
N6 0.0480(12) 0.0450(12) 0.0377(11) -0.0134(10) -0.0122(9) 0.0081(10)
O1 0.0426(10) 0.0503(11) 0.0430(10) -0.0126(9) -0.0104(8) 0.0001(8)
O2 0.0444(10) 0.0372(9) 0.0498(10) -0.0108(8) -0.0189(8) 0.0016(7)
O3 0.0457(10) 0.0489(11) 0.0386(9) -0.0124(8) -0.0150(8) 0.0053(8)
O4 0.0451(10) 0.0401(10) 0.0521(11) -0.0177(8) -0.0093(9) 0.0219(8)
O5 0.0429(10) 0.0405(10) 0.0452(10) -0.0171(8) -0.0153(8) 0.0138(8)
O6 0.0425(9) 0.0413(10) 0.0376(9) -0.0144(8) -0.0119(7) 0.0104(7)
O7 0.0398(9) 0.0406(9) 0.0405(9) -0.0124(7) -0.0158(7) -0.0067(7)
O8 0.0424(10) 0.0427(10) 0.0485(10) -0.0149(8) -0.0108(8) -0.0106(8)
O1W 0.0431(10) 0.0444(10) 0.0483(10) -0.0169(8) -0.0139(8) 0.0144(8)
O3W 0.041(3) 0.049(4) 0.042(3) -0.014(3) 0.012(3) -0.014(3)
O4W 0.0494(19) 0.051(2) 0.0412(18) -0.0014(15) -0.0007(15) 0.0010(15)
O2W 0.038(2) 0.046(2) 0.050(2) -0.024(2) 0.0173(18) -0.0132(18)
P1 0.0446(4) 0.0413(4) 0.0405(4) -0.0105(3) -0.0118(3) 0.0033(3)
P2 0.0417(3) 0.0417(4) 0.0399(3) -0.0115(3) -0.0150(3) -0.0059(3)

loop_
_atom_type_symbol
_atom_type_description
_atom_type_scat_dispersion_real
_atom_type_scat_dispersion_imag
_atom_type_scat_source
C C 0.0033 0.0016 'International Tables Vol C Tables 4.2.6.8 and 6.1.1.4'
H H 0.0000 0.0000 'International Tables Vol C Tables 4.2.6.8 and 6.1.1.4'
N N 0.0061 0.0033 'International Tables Vol C Tables 4.2.6.8 and 6.1.1.4'
O O 0.0106 0.0060 'International Tables Vol C Tables 4.2.6.8 and 6.1.1.4'
F F 0.0171 0.0103 'International Tables Vol C Tables 4.2.6.8 and 6.1.1.4'
P P 0.1023 0.0942 'International Tables Vol C Tables 4.2.6.8 and 6.1.1.4'

loop_
_geom_angle_atom_site_label_1
_geom_angle_atom_site_label_2
_geom_angle_atom_site_label_3
_geom_angle
C2 C1 C6 119.3(2)
C2 C1 N1 124.6(2)
C6 C1 N1 115.9(2)
C3 C2 C1 120.3(2)
C3 C2 H2 119.9
C1 C2 H2 119.9
C2 C3 C4 120.1(3)
C2 C3 C7 119.7(2)
C4 C3 C7 120.2(2)
C5 C4 C3 120.4(2)
C5 C4 H4 119.8
C3 C4 H4 119.8
C4 C5 C6 119.5(3)
C4 C5 C8 121.2(2)
C6 C5 C8 119.3(3)
C5 C6 C1 120.4(3)
C5 C6 H6 119.8
C1 C6 H6 119.8
C3 C7 H7A 109.5
C3 C7 H7B 109.5
H7A C7 H7B 109.5
C3 C7 H7C 109.5
H7A C7 H7C 109.5
H7B C7 H7C 109.5
C5 C8 H8A 109.5
C5 C8 H8B 109.5
H8A C8 H8B 109.5
C5 C8 H8C 109.5
H8A C8 H8C 109.5
H8B C8 H8C 109.5
O1 C9 N1 124.7(2)
O1 C9 N2 123.9(2)
N1 C9 N2 111.4(2)
C15 C10 C11 119.6(2)
C15 C10 N2 116.9(2)
C11 C10 N2 123.4(2)
C10 C11 C12 120.4(2)
C10 C11 H11 119.8
C12 C11 H11 119.8
C13 C12 C11 119.4(2)
C13 C12 H12 120.3
C11 C12 H12 120.3
C14 C13 C12 120.1(2)
C14 C13 C16 117.6(2)
C12 C13 C16 122.3(2)
C15 C14 C13 120.2(2)
C15 C14 H14 119.9
C13 C14 H14 119.9
C10 C15 C14 120.2(2)
C10 C15 H15 119.9
C14 C15 H15 119.9
N3 C16 C13 111.9(2)
N3 C16 H16A 109.2
C13 C16 H16A 109.2
N3 C16 H16B 109.2
C13 C16 H16B 109.2
H16A C16 H16B 107.9
C18 C17 N3 109.4(2)
C18 C17 H17A 109.8
N3 C17 H17A 109.8
C18 C17 H17B 109.8
N3 C17 H17B 109.8
H17A C17 H17B 108.2
C23 C18 C19 119.8(3)
C23 C18 C17 119.9(2)
C19 C18 C17 120.3(2)
C20 C19 C18 120.3(3)
C20 C19 H19 119.8
C18 C19 H19 119.8
C19 C20 C21 120.4(3)
C19 C20 H20 119.8
C21 C20 H20 119.8
O2 C21 C20 125.1(2)
O2 C21 C22 115.6(2)
C20 C21 C22 119.3(3)
C23 C22 C21 120.4(2)
C23 C22 H22 119.8
C21 C22 H22 119.8
C18 C23 C22 119.8(2)
C18 C23 H23 120.1
C22 C23 H23 120.1
O2 C24 C25 106.34(19)
O2 C24 H24A 110.5
C25 C24 H24A 110.5
O2 C24 H24B 110.5
C25 C24 H24B 110.5
H24A C24 H24B 108.7
C24 C25 C26 113.0(2)
C24 C25 H25A 109.0
C26 C25 H25A 109.0
C24 C25 H25B 109.0
C26 C25 H25B 109.0
H25A C25 H25B 107.8
C25 C26 C27 111.8(2)
C25 C26 H26A 109.3
C27 C26 H26A 109.3
C25 C26 H26B 109.3
C27 C26 H26B 109.3
H26A C26 H26B 107.9
C26 C27 P1 111.42(18)
C26 C27 H27A 109.3
P1 C27 H27A 109.3
C26 C27 H27B 109.3
P1 C27 H27B 109.3
H27A C27 H27B 108.0
C33 C28 C29 119.7(2)
C33 C28 P1 121.51(19)
C29 C28 P1 118.64(18)
C30 C29 C28 120.1(2)
C30 C29 H29 120.0
C28 C29 H29 120.0
C29 C30 C31 119.9(2)
C29 C30 H30 120.0
C31 C30 H30 120.0
C32 C31 C30 120.2(2)
C32 C31 H31 119.9
C30 C31 H31 119.9
C31 C32 C33 120.1(2)
C31 C32 H32 119.9
C33 C32 H32 119.9
C32 C33 C28 120.0(2)
C32 C33 H33 120.0
C28 C33 H33 120.0
C35 C34 C39 120.1(2)
C35 C34 P1 120.76(18)
C39 C34 P1 119.1(2)
C34 C35 C36 120.5(2)
C34 C35 H35 119.8
C36 C35 H35 119.8
C35 C36 C37 120.0(3)
C35 C36 H36 120.0
C37 C36 H36 120.0
C36 C37 C38 119.8(3)
C36 C37 H37 120.1
C38 C37 H37 120.1
C39 C38 C37 119.9(2)
C39 C38 H38 120.1
C37 C38 H38 120.1
C34 C39 C38 119.7(3)
C34 C39 H39 120.1
C38 C39 H39 120.1
O4 C40 N4 124.4(3)
O4 C40 C41 119.7(3)
N4 C40 C41 115.9(2)
C45 N5 C41 120.0(2)
N5 C41 C42 120.3(2)
N5 C41 C40 117.4(2)
C42 C41 C40 122.3(2)
C41 C42 C43 119.9(2)
C41 C42 H42 120.1
C43 C42 H42 120.1
C44 C43 C42 119.7(3)
C44 C43 H43 120.2
C42 C43 H43 120.2
C43 C44 C45 120.4(2)
C43 C44 H44 119.8
C45 C44 H44 119.8
N5 C45 C44 119.8(2)
N5 C45 C46 117.3(2)
C44 C45 C46 122.9(2)
O5 C46 N6 125.8(2)
O5 C46 C45 118.4(3)
N6 C46 C45 115.9(2)
N6 C47 C48 111.0(2)
N6 C47 H47A 109.4
C48 C47 H47A 109.4
N6 C47 H47B 109.4
C48 C47 H47B 109.4
H47A C47 H47B 108.0
C53 C48 C49 120.2(3)
C53 C48 C47 121.3(2)
C49 C48 C47 118.6(2)
C50 C49 C48 119.8(2)
C50 C49 H49 120.1
C48 C49 H49 120.1
C51 C50 C49 120.2(2)
C51 C50 H50 119.9
C49 C50 H50 119.9
C50 C51 C52 120.3(3)
C50 C51 C54 118.6(2)
C52 C51 C54 121.2(2)
C51 C52 C53 119.7(2)
C51 C52 H52 120.1
C53 C52 H52 120.1
C48 C53 C52 119.8(2)
C48 C53 H53 120.1
C52 C53 H53 120.1
O6 C54 C51 107.25(19)
O6 C54 H54A 110.3
C51 C54 H54A 110.3
O6 C54 H54B 110.3
C51 C54 H54B 110.3
H54A C54 H54B 108.5
O6 C55 C56 113.5(2)
O6 C55 H55A 108.9
C56 C55 H55A 108.9
O6 C55 H55B 108.9
C56 C55 H55B 108.9
H55A C55 H55B 107.7
O7 C56 C55 116.0(2)
O7 C56 H56A 108.3
C55 C56 H56A 108.3
O7 C56 H56B 108.3
C55 C56 H56B 108.3
H56A C56 H56B 107.4
O7 C57 C58 119.1(2)
O7 C57 H57A 107.5
C58 C57 H57A 107.5
O7 C57 H57B 107.5
C58 C57 H57B 107.5
H57A C57 H57B 107.0
O8 C58 C57 114.07(19)
O8 C58 H58A 108.7
C57 C58 H58A 108.7
O8 C58 H58B 108.7
C57 C58 H58B 108.7
H58A C58 H58B 107.6
O8 C59 C60 107.8(2)
O8 C59 H59A 110.1
C60 C59 H59A 110.2
O8 C59 H59B 110.2
C60 C59 H59B 110.2
H59A C59 H59B 108.5
C65 C60 C61 119.9(3)
C65 C60 C59 120.6(2)
C61 C60 C59 119.5(2)
C62 C61 C60 119.3(3)
C62 C61 H61 120.3
C60 C61 H61 120.3
C63 C62 C61 120.9(3)
C63 C62 H62 119.6
C61 C62 H62 119.6
C64 C63 C62 119.5(3)
C64 C63 C66 119.7(2)
C62 C63 C66 120.8(2)
C63 C64 C65 120.4(2)
C63 C64 H64 119.8
C65 C64 H64 119.8
C64 C65 C60 120.0(3)
C64 C65 H65 120.0
C60 C65 H65 120.0
N4 C66 C63 111.9(2)
N4 C66 H66A 109.2
C63 C66 H66A 109.2
N4 C66 H66B 109.2
C63 C66 H66B 109.2
H66A C66 H66B 107.9
C9 N1 C1 126.4(2)
C9 N1 H1 116.8
C1 N1 H1 116.8
C9 N2 C10 127.0(2)
C9 N2 H2A 116.5
C10 N2 H2A 116.5
C16 N3 C17 108.66(18)
C16 N3 H3A 110.0
C17 N3 H3A 110.0
C16 N3 H3B 110.0
C17 N3 H3B 110.0
H3A N3 H3B 108.3
C40 N4 C66 123.0(2)
C40 N4 H4A 118.5
C66 N4 H4A 118.5
C46 N6 C47 121.8(2)
C46 N6 H6A 119.1
C47 N6 H6A 119.1
C21 O2 C24 116.96(19)
C55 O6 C54 110.08(18)
C57 O7 C56 117.2(2)
C58 O8 C59 108.94(18)
H1X O1W H1Y 109.5
H3X O3W H3Y 109.5
H4X O4W H4Y 109.5
H2X O2W H2Y 109.5
O3 P1 C27 111.85(12)
O3 P1 C34 112.40(11)
C27 P1 C34 106.82(12)
O3 P1 C28 113.09(11)
C27 P1 C28 106.61(12)
C34 P1 C28 105.59(12)
F4 P2 F2 178.14(9)
F4 P2 F3 88.92(8)
F2 P2 F3 90.80(8)
F4 P2 F5 91.60(8)
F2 P2 F5 90.24(8)
F3 P2 F5 91.50(8)
F4 P2 F1 91.77(8)
F2 P2 F1 88.49(8)
F3 P2 F1 179.13(9)
F5 P2 F1 89.00(8)
F4 P2 F6 89.27(8)
F2 P2 F6 88.89(8)
F3 P2 F6 88.15(8)
F5 P2 F6 179.06(9)
F1 P2 F6 91.34(8)

loop_
_geom_bond_atom_site_label_1
_geom_bond_atom_site_label_2
_geom_bond_distance
C1 C2 1.388(4)
C1 C6 1.399(4)
C1 N1 1.405(3)
C2 C3 1.386(3)
C2 H2 0.9300
C3 C4 1.387(4)
C3 C7 1.544(4)
C4 C5 1.384(4)
C4 H4 0.9300
C5 C6 1.392(4)
C5 C8 1.535(4)
C6 H6 0.9300
C7 H7A 0.9600
C7 H7B 0.9600
C7 H7C 0.9600
C8 H8A 0.9600
C8 H8B 0.9600
C8 H8C 0.9600
C9 O1 1.222(3)
C9 N1 1.363(3)
C9 N2 1.374(3)
C10 C15 1.384(3)
C10 C11 1.394(4)
C10 N2 1.404(3)
C11 C12 1.394(3)
C11 H11 0.9300
C12 C13 1.390(3)
C12 H12 0.9300
C13 C14 1.389(3)
C13 C16 1.520(3)
C14 C15 1.388(3)
C14 H14 0.9300
C15 H15 0.9300
C16 N3 1.518(3)
C16 H16A 0.9700
C16 H16B 0.9700
C17 C18 1.516(4)
C17 N3 1.528(3)
C17 H17A 0.9700
C17 H17B 0.9700
C18 C23 1.393(3)
C18 C19 1.396(4)
C19 C20 1.383(4)
C19 H19 0.9300
C20 C21 1.393(4)
C20 H20 0.9300
C21 O2 1.358(3)
C21 C22 1.399(3)
C22 C23 1.395(4)
C22 H22 0.9300
C23 H23 0.9300
C24 O2 1.456(3)
C24 C25 1.513(3)
C24 H24A 0.9700
C24 H24B 0.9700
C25 C26 1.541(3)
C25 H25A 0.9700
C25 H25B 0.9700
C26 C27 1.550(3)
C26 H26A 0.9700
C26 H26B 0.9700
C27 P1 1.793(3)
C27 H27A 0.9700
C27 H27B 0.9700
C28 C33 1.385(3)
C28 C29 1.392(3)
C28 P1 1.817(3)
C29 C30 1.376(3)
C29 H29 0.9300
C30 C31 1.388(4)
C30 H30 0.9300
C31 C32 1.377(4)
C31 H31 0.9300
C32 C33 1.381(3)
C32 H32 0.9300
C33 H33 0.9300
C34 C35 1.385(4)
C34 C39 1.393(3)
C34 P1 1.811(2)
C35 C36 1.385(3)
C35 H35 0.9300
C36 C37 1.390(4)
C36 H36 0.9300
C37 C38 1.401(4)
C37 H37 0.9300
C38 C39 1.394(4)
C38 H38 0.9300
C39 H39 0.9300
C40 O4 1.222(3)
C40 N4 1.337(3)
C40 C41 1.454(4)
N5 C45 1.382(3)
N5 C41 1.386(3)
C41 C42 1.388(4)
C42 C43 1.393(4)
C42 H42 0.9300
C43 C44 1.383(3)
C43 H43 0.9300
C44 C45 1.395(4)
C44 H44 0.9300
C45 C46 1.459(3)
C46 O5 1.223(3)
C46 N6 1.321(3)
C47 N6 1.491(3)
C47 C48 1.509(4)
C47 H47A 0.9700
C47 H47B 0.9700
C48 C53 1.384(3)
C48 C49 1.389(3)
C49 C50 1.385(4)
C49 H49 0.9300
C50 C51 1.381(3)
C50 H50 0.9300
C51 C52 1.383(4)
C51 C54 1.527(4)
C52 C53 1.397(4)
C52 H52 0.9300
C53 H53 0.9300
C54 O6 1.440(3)
C54 H54A 0.9700
C54 H54B 0.9700
C55 O6 1.399(3)
C55 C56 1.512(4)
C55 H55A 0.9700
C55 H55B 0.9700
C56 O7 1.393(3)
C56 H56A 0.9700
C56 H56B 0.9700
C57 O7 1.384(3)
C57 C58 1.489(3)
C57 H57A 0.9700
C57 H57B 0.9700
C58 O8 1.388(3)
C58 H58A 0.9700
C58 H58B 0.9700
C59 O8 1.452(3)
C59 C60 1.494(4)
C59 H59A 0.9700
C59 H59B 0.9700
C60 C65 1.394(4)
C60 C61 1.399(4)
C61 C62 1.389(4)
C61 H61 0.9300
C62 C63 1.389(3)
C62 H62 0.9300
C63 C64 1.387(4)
C63 C66 1.513(4)
C64 C65 1.389(4)
C64 H64 0.9300
C65 H65 0.9300
C66 N4 1.468(3)
C66 H66A 0.9700
C66 H66B 0.9700
F1 P2 1.5804(15)
F2 P2 1.5563(15)
F3 P2 1.5567(15)
F4 P2 1.5263(15)
F5 P2 1.5760(15)
F6 P2 1.6012(14)
N1 H1 0.8600
N2 H2A 0.8600
N3 H3A 0.9000
N3 H3B 0.9000
N4 H4A 0.8600
N6 H6A 0.8600
O3 P1 1.4766(19)
O1W H1X 0.8500
O1W H1Y 0.8501
O3W H3X 0.8499
O3W H3Y 0.8501
O4W H4X 0.8500
O4W H4Y 0.8500
O2W H2X 0.8500
O2W H2Y 0.8500

loop_
_geom_torsion_atom_site_label_1
_geom_torsion_atom_site_label_2
_geom_torsion_atom_site_label_3
_geom_torsion_atom_site_label_4
_geom_torsion
C6 C1 C2 C3 -0.7(4)
N1 C1 C2 C3 -175.9(2)
C1 C2 C3 C4 -0.2(4)
C1 C2 C3 C7 -179.2(2)
C2 C3 C4 C5 1.2(4)
C7 C3 C4 C5 -179.8(2)
C3 C4 C5 C6 -1.3(4)
C3 C4 C5 C8 -179.1(2)
C4 C5 C6 C1 0.4(4)
C8 C5 C6 C1 178.2(2)
C2 C1 C6 C5 0.6(4)
N1 C1 C6 C5 176.2(2)
C15 C10 C11 C12 -0.5(4)
N2 C10 C11 C12 178.2(2)
C10 C11 C12 C13 0.2(4)
C11 C12 C13 C14 0.5(4)
C11 C12 C13 C16 -179.5(2)
C12 C13 C14 C15 -0.8(4)
C16 C13 C14 C15 179.2(2)
C11 C10 C15 C14 0.1(4)
N2 C10 C15 C14 -178.6(2)
C13 C14 C15 C10 0.5(4)
C14 C13 C16 N3 -162.4(2)
C12 C13 C16 N3 17.6(3)
N3 C17 C18 C23 -103.6(3)
N3 C17 C18 C19 78.0(3)
C23 C18 C19 C20 0.3(4)
C17 C18 C19 C20 178.7(2)
C18 C19 C20 C21 -0.1(4)
C19 C20 C21 O2 -179.9(2)
C19 C20 C21 C22 0.1(4)
O2 C21 C22 C23 179.8(2)
C20 C21 C22 C23 -0.3(4)
C19 C18 C23 C22 -0.5(4)
C17 C18 C23 C22 -178.9(2)
C21 C22 C23 C18 0.4(4)
O2 C24 C25 C26 52.2(3)
C24 C25 C26 C27 48.4(3)
C25 C26 C27 P1 176.98(19)
C33 C28 C29 C30 -0.6(4)
P1 C28 C29 C30 -176.5(2)
C28 C29 C30 C31 0.8(4)
C29 C30 C31 C32 -0.3(4)
C30 C31 C32 C33 -0.5(4)
C31 C32 C33 C28 0.7(4)
C29 C28 C33 C32 -0.2(4)
P1 C28 C33 C32 175.6(2)
C39 C34 C35 C36 -0.1(4)
P1 C34 C35 C36 -179.1(2)
C34 C35 C36 C37 0.0(4)
C35 C36 C37 C38 0.0(4)
C36 C37 C38 C39 0.0(4)
C35 C34 C39 C38 0.1(4)
P1 C34 C39 C38 179.06(19)
C37 C38 C39 C34 0.0(4)
C45 N5 C41 C42 0.8(4)
C45 N5 C41 C40 -177.9(2)
O4 C40 C41 N5 171.0(2)
N4 C40 C41 N5 -8.0(4)
O4 C40 C41 C42 -7.6(4)
N4 C40 C41 C42 173.4(2)
N5 C41 C42 C43 -0.3(4)
C40 C41 C42 C43 178.2(2)
C41 C42 C43 C44 0.4(4)
C42 C43 C44 C45 -0.9(4)
C41 N5 C45 C44 -1.2(4)
C41 N5 C45 C46 179.6(2)
C43 C44 C45 N5 1.3(4)
C43 C44 C45 C46 -179.6(3)
N5 C45 C46 O5 179.9(2)
C44 C45 C46 O5 0.8(4)
N5 C45 C46 N6 0.9(4)
C44 C45 C46 N6 -178.3(3)
N6 C47 C48 C53 -57.9(3)
N6 C47 C48 C49 122.2(2)
C53 C48 C49 C50 0.0(4)
C47 C48 C49 C50 179.9(2)
C48 C49 C50 C51 -0.1(4)
C49 C50 C51 C52 -0.2(4)
C49 C50 C51 C54 179.7(2)
C50 C51 C52 C53 0.6(4)
C54 C51 C52 C53 -179.2(2)
C49 C48 C53 C52 0.4(4)
C47 C48 C53 C52 -179.4(2)
C51 C52 C53 C48 -0.7(4)
C50 C51 C54 O6 -96.9(2)
C52 C51 C54 O6 83.0(3)
O6 C55 C56 O7 -37.9(3)
O7 C57 C58 O8 29.9(3)
O8 C59 C60 C65 94.8(3)
O8 C59 C60 C61 -85.5(3)
C65 C60 C61 C62 -0.3(4)
C59 C60 C61 C62 -179.9(2)
C60 C61 C62 C63 0.1(4)
C61 C62 C63 C64 -0.4(4)
C61 C62 C63 C66 -179.9(2)
C62 C63 C64 C65 0.9(4)
C66 C63 C64 C65 -179.5(2)
C63 C64 C65 C60 -1.1(4)
C61 C60 C65 C64 0.8(4)
C59 C60 C65 C64 -179.5(2)
C64 C63 C66 N4 -132.1(2)
C62 C63 C66 N4 47.5(3)
O1 C9 N1 C1 1.3(4)
N2 C9 N1 C1 -179.1(2)
C2 C1 N1 C9 -21.6(4)
C6 C1 N1 C9 163.0(2)
O1 C9 N2 C10 -4.6(4)
N1 C9 N2 C10 175.7(2)
C15 C10 N2 C9 -165.2(2)
C11 C10 N2 C9 16.1(4)
C13 C16 N3 C17 172.5(2)
C18 C17 N3 C16 177.9(2)
O4 C40 N4 C66 -5.2(4)
C41 C40 N4 C66 173.7(2)
C63 C66 N4 C40 -96.5(3)
O5 C46 N6 C47 -0.4(4)
C45 C46 N6 C47 178.6(2)
C48 C47 N6 C46 111.3(3)
C20 C21 O2 C24 -6.7(3)
C22 C21 O2 C24 173.3(2)
C25 C24 O2 C21 -167.52(19)
C56 C55 O6 C54 -164.5(2)
C51 C54 O6 C55 -173.87(19)
C58 C57 O7 C56 -166.9(2)
C55 C56 O7 C57 -170.5(2)
C57 C58 O8 C59 159.7(2)
C60 C59 O8 C58 170.3(2)
C26 C27 P1 O3 -61.5(2)
C26 C27 P1 C34 61.9(2)
C26 C27 P1 C28 174.45(19)
C35 C34 P1 O3 178.6(2)
C39 C34 P1 O3 -0.4(2)
C35 C34 P1 C27 55.6(2)
C39 C34 P1 C27 -123.4(2)
C35 C34 P1 C28 -57.6(2)
C39 C34 P1 C28 123.4(2)
C33 C28 P1 O3 -99.8(2)
C29 C28 P1 O3 76.0(2)
C33 C28 P1 C27 23.5(3)
C29 C28 P1 C27 -160.7(2)
C33 C28 P1 C34 136.9(2)
C29 C28 P1 C34 -47.3(2)
